data_7710581
loop_
_publ_author_name
'Brager, Dominique M.'
'Marwitz, Alexander C.'
'Cahill, Christopher L.'

_publ_section_title
;
 A spectroscopic, structural, and computational study of Ag-oxo
 interactions in Ag<sup>+</sup>/UO<sub>2</sub><sup>2+</sup> complexes.
;
_journal_name_full 'Dalton transactions (Cambridge, England : 2003)'
_journal_paper_doi 10.1039/d2dt01161a
_journal_year 2022
_chemical_formula_moiety 'C102 H68 Ag4 F6 N12 O16 U2, 2(C21 H12 F3 O8 U), H2 O'
_chemical_formula_sum 'C144 H94 Ag4 F12 N12 O33 U4'
_chemical_formula_weight 4131.92
_space_group_crystal_system triclinic
_space_group_IT_number 2
_space_group_name_Hall '-P 1'
_space_group_name_H-M_alt 'P -1'
_atom_sites_solution_hydrogens mixed
_audit_update_record
;
2022-05-20 deposited with the CCDC.	2022-06-22 downloaded from the CCDC.
;
_cell_angle_alpha 64.177(2)
_cell_angle_beta 75.436(2)
_cell_angle_gamma 79.015(2)
_cell_formula_units_Z 1
_cell_length_a 10.3400(6)
_cell_length_b 19.0906(11)
_cell_length_c 20.2806(12)
_cell_measurement_reflns_used 9859
_cell_measurement_temperature 106(2)
_cell_measurement_theta_max 54.216
_cell_measurement_theta_min 4.761
_cell_volume 3472.7(4)
_computing_cell_refinement 'APEX3 v2019.1-0 (Bruker AXS)'
_computing_data_collection 'Bruker Instrument Service vV6.2.12'
_computing_data_reduction 'SAINT V8.40A (Bruker Nano, Inc., 2019)'
_computing_molecular_graphics 'shelXle (C.B. Huebschle, rev 958)'
_computing_publication_material 'shelXle (C.B. Huebschle, rev 958)'
_computing_structure_refinement 'SHELXL-2018/3 (Sheldrick, 2018)'
_computing_structure_solution 'SHELXT 2014/5 (Sheldrick, 2014)'
_diffrn_ambient_temperature 106(2)
_diffrn_detector_area_resol_mean 7.3910
_diffrn_measured_fraction_theta_full 1.000
_diffrn_measured_fraction_theta_max 0.998
_diffrn_measurement_device_type 'Bruker D8 QUEST'
_diffrn_measurement_method '\f and \w scans'
_diffrn_radiation_type MoK\a
_diffrn_radiation_wavelength 0.71073
_diffrn_reflns_av_R_equivalents 0.0614
_diffrn_reflns_av_unetI/netI 0.0417
_diffrn_reflns_Laue_measured_fraction_full 1.000
_diffrn_reflns_Laue_measured_fraction_max 0.998
_diffrn_reflns_limit_h_max 13
_diffrn_reflns_limit_h_min -13
_diffrn_reflns_limit_k_max 24
_diffrn_reflns_limit_k_min -24
_diffrn_reflns_limit_l_max 25
_diffrn_reflns_limit_l_min -25
_diffrn_reflns_number 82793
_diffrn_reflns_point_group_measured_fraction_full 1.000
_diffrn_reflns_point_group_measured_fraction_max 0.998
_diffrn_reflns_theta_full 25.242
_diffrn_reflns_theta_max 27.108
_diffrn_reflns_theta_min 2.044
_diffrn_source 'microfocus sealed tube'
_diffrn_source_type 'Incoatec I\mS 3.0'
_exptl_absorpt_coefficient_mu 5.295
_exptl_absorpt_correction_T_max 0.7455
_exptl_absorpt_correction_T_min 0.5296
_exptl_absorpt_correction_type multi-scan
_exptl_absorpt_process_details 'SADABS, G. Sheldrick (1999)'
_exptl_crystal_colour yellow
_exptl_crystal_density_diffrn 1.976
_exptl_crystal_description plate
_exptl_crystal_F_000 1970
_exptl_crystal_recrystallization_method hydrothermal
_exptl_crystal_size_max 0.346
_exptl_crystal_size_mid 0.240
_exptl_crystal_size_min 0.097
_refine_diff_density_max 0.955
_refine_diff_density_min -1.306
_refine_diff_density_rms 0.109
_refine_ls_extinction_method none
_refine_ls_goodness_of_fit_ref 1.030
_refine_ls_hydrogen_treatment mixed
_refine_ls_matrix_type full
_refine_ls_number_parameters 968
_refine_ls_number_reflns 15291
_refine_ls_number_restraints 14
_refine_ls_restrained_S_all 1.029
_refine_ls_R_factor_all 0.0344
_refine_ls_R_factor_gt 0.0259
_refine_ls_shift/su_max 0.004
_refine_ls_shift/su_mean 0.000
_refine_ls_structure_factor_coef Fsqd
_refine_ls_weighting_details 'w=1/[\s^2^(Fo^2^)+(0.0159P)^2^+2.3514P] where P=(Fo^2^+2Fc^2^)/3'
_refine_ls_weighting_scheme calc
_refine_ls_wR_factor_gt 0.0537
_refine_ls_wR_factor_ref 0.0563
_reflns_Friedel_coverage 0.000
_reflns_number_gt 13191
_reflns_number_total 15291
_reflns_threshold_expression 'I > 2\s(I)'
_cod_data_source_file d2dt01161a2.cif
_cod_data_source_block Cmpd5_DMB2_38_C
_cod_database_code 7710581
_shelx_space_group_comment
;
The symmetry employed for this shelxl refinement is uniquely defined
by the following loop, which should always be used as a source of
symmetry information in preference to the above space-group names.
They are only intended as comments.
;

loop_
_space_group_symop_operation_xyz
'x, y, z'
'-x, -y, -z'

loop_
_atom_site_label
_atom_site_type_symbol
_atom_site_fract_x
_atom_site_fract_y
_atom_site_fract_z
_atom_site_U_iso_or_equiv
_atom_site_adp_type
_atom_site_occupancy
_atom_site_site_symmetry_order
_atom_site_calc_flag
_atom_site_refinement_flags_posn
_atom_site_refinement_flags_adp
_atom_site_refinement_flags_occupancy
_atom_site_disorder_assembly
_atom_site_disorder_group
U1 U 0.10664(2) 0.60165(2) 0.84796(2) 0.01598(3) Uani 1 1 d . . . . .
U2 U 0.61775(2) 0.85056(2) 0.27718(2) 0.02189(4) Uani 1 1 d . . . . .
Ag1 Ag 0.76354(2) 0.68484(2) 0.73044(2) 0.01951(6) Uani 1 1 d . . . . .
Ag2 Ag 0.48834(2) 0.64541(2) 0.76901(2) 0.01827(5) Uani 1 1 d . . . . .
F1 F 0.1980(3) 0.99285(14) 0.53217(13) 0.0563(8) Uani 1 1 d . . . . .
F2 F 0.0968(3) 0.39167(16) 0.6741(2) 0.0788(10) Uani 1 1 d . . . . .
F3 F -0.0285(3) 0.14580(14) 1.03566(14) 0.0564(7) Uani 1 1 d . . . . .
F4 F -0.0736(2) 0.82268(15) 0.50070(12) 0.0507(7) Uani 1 1 d . . . . .
F5 F 1.2071(2) 0.61022(14) 0.44057(15) 0.0529(7) Uani 1 1 d . . . . .
F6 F 0.6980(4) 1.19981(17) -0.08729(14) 0.0779(10) Uani 1 1 d . . . . .
O1 O 0.2458(2) 0.61027(13) 0.87953(12) 0.0236(5) Uani 1 1 d . . . . .
O2 O -0.0312(2) 0.59256(14) 0.81585(13) 0.0270(6) Uani 1 1 d . . . . .
O3 O 0.6271(3) 0.91940(14) 0.31254(13) 0.0326(6) Uani 1 1 d . . . . .
O4 O 0.6079(2) 0.78045(14) 0.24369(13) 0.0275(6) Uani 1 1 d . . . . .
O5 O 0.0256(2) 0.73656(13) 0.82844(12) 0.0246(5) Uani 1 1 d . . . . .
O6 O 0.1585(2) 0.71887(13) 0.73329(12) 0.0235(5) Uani 1 1 d . . . . .
O7 O 0.2498(2) 0.55535(13) 0.76610(12) 0.0278(6) Uani 1 1 d . . . . .
O8 O 0.4575(2) 0.57843(14) 0.70303(14) 0.0293(6) Uani 1 1 d . . . . .
O9 O 0.1229(2) 0.46856(13) 0.92425(12) 0.0259(6) Uani 1 1 d . . . . .
O10 O 0.0306(3) 0.39944(13) 1.04087(12) 0.0281(6) Uani 1 1 d . . . . .
O11 O 0.3815(2) 0.85378(14) 0.33565(13) 0.0325(6) Uani 1 1 d . . . . .
O12 O 0.5144(2) 0.76124(13) 0.40317(12) 0.0241(5) Uani 1 1 d . . . . .
O13 O 0.7876(2) 0.76620(14) 0.35157(13) 0.0266(6) Uani 1 1 d . . . . .
O14 O 0.8607(3) 0.84335(16) 0.23533(13) 0.0364(7) Uani 1 1 d . . . . .
O15 O 0.6866(3) 0.95103(15) 0.14885(13) 0.0323(6) Uani 1 1 d . . . . .
O16 O 0.4707(3) 0.94091(15) 0.18937(13) 0.0337(6) Uani 1 1 d . . . . .
O1W O -0.0072(16) 0.0431(7) 0.9144(8) 0.092(5) Uani 0.371(12) 1 d D U P A 1
H1W1 H 0.045(7) 0.005(3) 0.911(4) 0.138 Uiso 0.371(12) 1 d D U P A 1
H1W2 H -0.047(6) 0.055(2) 0.880(3) 0.138 Uiso 0.371(12) 1 d D U P A 1
O1WA O 0.046(4) 0.024(2) 0.944(2) 0.091(6) Uani 0.129(12) 1 d D U P A 2
H2W1 H 0.064(13) -0.001(4) 0.918(3) 0.136 Uiso 0.129(12) 1 d D U P A 2
H2W2 H -0.035(4) 0.023(8) 0.959(6) 0.136 Uiso 0.129(12) 1 d D U P A 2
N1 N 0.7800(3) 0.63349(16) 0.64986(14) 0.0205(6) Uani 1 1 d . . . . .
N2 N 0.5775(3) 0.75583(15) 0.64530(14) 0.0171(6) Uani 1 1 d . . . . .
N3 N 0.4176(3) 0.76211(15) 0.77401(14) 0.0174(6) Uani 1 1 d . . . . .
N4 N 0.7717(3) 0.80575(16) 0.72643(14) 0.0202(6) Uani 1 1 d . . . . .
N5 N 0.6882(3) 0.67669(17) 0.85090(14) 0.0207(6) Uani 1 1 d . . . . .
N6 N 0.6187(3) 0.54092(16) 0.84207(15) 0.0238(6) Uani 1 1 d . . . . .
C1 C 0.0911(3) 0.76453(19) 0.76213(18) 0.0210(7) Uani 1 1 d . . . . .
C2 C 0.0923(3) 0.8508(2) 0.71975(19) 0.0259(8) Uani 1 1 d . . . . .
C3 C 0.1443(3) 0.8818(2) 0.64340(19) 0.0288(9) Uani 1 1 d . . . . .
H3 H 0.176194 0.849286 0.617044 0.035 Uiso 1 1 calc R U . . .
C4 C 0.1473(4) 0.9620(2) 0.6078(2) 0.0380(11) Uani 1 1 d . . . . .
C5 C 0.1046(4) 1.0118(2) 0.6424(2) 0.0410(11) Uani 1 1 d . . . . .
H5 H 0.110210 1.066553 0.615470 0.049 Uiso 1 1 calc R U . . .
C6 C 0.0529(4) 0.9798(2) 0.7183(2) 0.0379(10) Uani 1 1 d . . . . .
H6 H 0.022223 1.013047 0.744021 0.045 Uiso 1 1 calc R U . . .
C7 C 0.0453(3) 0.8999(2) 0.7572(2) 0.0281(8) Uani 1 1 d . . . . .
H7 H 0.008267 0.878597 0.809053 0.034 Uiso 1 1 calc R U . . .
C8 C 0.0773(3) 0.40673(18) 0.97521(17) 0.0204(7) Uani 1 1 d . . . . .
C9 C 0.0804(3) 0.33985(19) 0.95468(18) 0.0208(7) Uani 1 1 d . . . . .
C10 C 0.0275(4) 0.2707(2) 1.00734(19) 0.0262(8) Uani 1 1 d . . . . .
H10 H -0.006502 0.263528 1.057746 0.031 Uiso 1 1 calc R U . . .
C11 C 0.0260(4) 0.2132(2) 0.9841(2) 0.0329(9) Uani 1 1 d . . . . .
C12 C 0.0744(5) 0.2194(2) 0.9130(2) 0.0430(11) Uani 1 1 d . . . . .
H12 H 0.068903 0.178729 0.899020 0.052 Uiso 1 1 calc R U . . .
C13 C 0.1322(5) 0.2872(3) 0.8618(2) 0.0529(13) Uani 1 1 d . . . . .
H13 H 0.170599 0.292413 0.812286 0.063 Uiso 1 1 calc R U . . .
C14 C 0.1343(4) 0.3473(2) 0.8821(2) 0.0394(10) Uani 1 1 d . . . . .
H14 H 0.172838 0.393883 0.846380 0.047 Uiso 1 1 calc R U . . .
C15 C 0.3521(3) 0.54804(18) 0.71860(17) 0.0184(7) Uani 1 1 d . . . . .
C16 C 0.3415(3) 0.49940(18) 0.67946(17) 0.0196(7) Uani 1 1 d . . . . .
C17 C 0.2203(4) 0.4701(2) 0.6925(2) 0.0291(8) Uani 1 1 d . . . . .
H17 H 0.143205 0.483079 0.723530 0.035 Uiso 1 1 calc R U . . .
C18 C 0.2146(5) 0.4218(2) 0.6592(3) 0.0446(11) Uani 1 1 d . . . . .
C19 C 0.3222(5) 0.4017(2) 0.6142(2) 0.0466(12) Uani 1 1 d . . . . .
H19 H 0.315445 0.366530 0.593803 0.056 Uiso 1 1 calc R U . . .
C20 C 0.4408(5) 0.4333(2) 0.5987(2) 0.0437(11) Uani 1 1 d . . . . .
H20 H 0.515642 0.421954 0.565441 0.052 Uiso 1 1 calc R U . . .
C21 C 0.4516(4) 0.4820(2) 0.63178(19) 0.0323(9) Uani 1 1 d . . . . .
H21 H 0.534004 0.503187 0.621674 0.039 Uiso 1 1 calc R U . . .
C22 C 0.8839(4) 0.7924(2) 0.2978(2) 0.0279(8) Uani 1 1 d . . . . .
C23 C 1.0246(4) 0.7628(2) 0.3070(2) 0.0320(9) Uani 1 1 d . . . . .
C24 C 1.0506(4) 0.6997(2) 0.3721(2) 0.0325(9) Uani 1 1 d . . . . .
H24 H 0.979308 0.676105 0.411554 0.039 Uiso 1 1 calc R U . . .
C25 C 1.1817(4) 0.6724(2) 0.3777(2) 0.0364(9) Uani 1 1 d . . . . .
C26 C 1.2877(4) 0.7060(3) 0.3222(3) 0.0481(11) Uani 1 1 d . . . . .
H26 H 1.377419 0.684794 0.327210 0.058 Uiso 1 1 calc R U . . .
C27 C 1.2616(4) 0.7714(3) 0.2586(2) 0.0561(14) Uani 1 1 d . . . . .
H27 H 1.333604 0.796814 0.220850 0.067 Uiso 1 1 calc R U . . .
C28 C 1.1293(4) 0.7993(3) 0.2507(2) 0.0492(12) Uani 1 1 d . . . . .
H28 H 1.110567 0.843110 0.206902 0.059 Uiso 1 1 calc R U . . .
C29 C 0.3996(3) 0.79740(19) 0.39665(18) 0.0234(8) Uani 1 1 d . . . . .
C30 C 0.2837(3) 0.77478(19) 0.46068(17) 0.0200(7) Uani 1 1 d . . . . .
C31 C 0.1569(3) 0.8108(2) 0.45004(18) 0.0257(8) Uani 1 1 d . . . . .
H31 H 0.142217 0.849565 0.402772 0.031 Uiso 1 1 calc R U . . .
C32 C 0.0532(3) 0.7887(2) 0.50987(19) 0.0263(8) Uani 1 1 d . . . . .
C33 C 0.0686(4) 0.7340(2) 0.57904(18) 0.0265(8) Uani 1 1 d . . . . .
H33 H -0.005909 0.720819 0.619330 0.032 Uiso 1 1 calc R U . . .
C34 C 0.1956(4) 0.6984(2) 0.58870(19) 0.0341(9) Uani 1 1 d . . . . .
H34 H 0.209242 0.659875 0.636279 0.041 Uiso 1 1 calc R U . . .
C35 C 0.3035(4) 0.7183(2) 0.52970(18) 0.0271(8) Uani 1 1 d . . . . .
H35 H 0.390676 0.693165 0.536603 0.033 Uiso 1 1 calc R U . . .
C36 C 0.5677(4) 0.9731(2) 0.13896(19) 0.0312(9) Uani 1 1 d . . . . .
C37 C 0.5379(5) 1.0395(2) 0.06811(19) 0.0365(10) Uani 1 1 d . . . . .
C38 C 0.6366(5) 1.0880(2) 0.0209(2) 0.0414(11) Uani 1 1 d . . . . .
H38 H 0.723441 1.079432 0.032391 0.050 Uiso 1 1 calc R U . . .
C39 C 0.6055(6) 1.1497(3) -0.0437(2) 0.0548(14) Uani 1 1 d . . . . .
C40 C 0.4819(6) 1.1619(3) -0.0626(2) 0.0598(16) Uani 1 1 d . . . . .
H40 H 0.463998 1.204061 -0.107595 0.072 Uiso 1 1 calc R U . . .
C41 C 0.3843(6) 1.1129(3) -0.0163(2) 0.0555(14) Uani 1 1 d . . . . .
H41 H 0.299197 1.120337 -0.029400 0.067 Uiso 1 1 calc R U . . .
C42 C 0.4120(5) 1.0521(3) 0.0502(2) 0.0443(11) Uani 1 1 d . . . . .
H42 H 0.344153 1.019121 0.083446 0.053 Uiso 1 1 calc R U . . .
C43 C 0.6336(4) 0.4753(2) 0.8305(2) 0.0297(8) Uani 1 1 d . . . . .
H43 H 0.599740 0.477283 0.790213 0.036 Uiso 1 1 calc R U . . .
C44 C 0.6950(4) 0.4056(2) 0.8737(2) 0.0402(11) Uani 1 1 d . . . . .
H44 H 0.704781 0.360811 0.863173 0.048 Uiso 1 1 calc R U . . .
C45 C 0.7424(4) 0.4024(2) 0.9332(2) 0.0448(12) Uani 1 1 d . . . . .
H45 H 0.783052 0.354685 0.965147 0.054 Uiso 1 1 calc R U . . .
C46 C 0.7301(4) 0.4684(2) 0.9455(2) 0.0400(11) Uani 1 1 d . . . . .
H46 H 0.764130 0.467406 0.985345 0.048 Uiso 1 1 calc R U . . .
C47 C 0.6674(3) 0.5373(2) 0.89918(18) 0.0262(8) Uani 1 1 d . . . . .
C48 C 0.6567(3) 0.6106(2) 0.91080(18) 0.0253(8) Uani 1 1 d . . . . .
C49 C 0.6184(4) 0.6092(3) 0.9825(2) 0.0353(10) Uani 1 1 d . . . . .
H49 H 0.594151 0.562315 1.024388 0.042 Uiso 1 1 calc R U . . .
C50 C 0.6163(4) 0.6762(3) 0.9913(2) 0.0413(11) Uani 1 1 d . . . . .
H50 H 0.591303 0.676132 1.039733 0.050 Uiso 1 1 calc R U . . .
C51 C 0.6505(4) 0.7440(3) 0.9301(2) 0.0341(9) Uani 1 1 d . . . . .
H51 H 0.650327 0.790852 0.935847 0.041 Uiso 1 1 calc R U . . .
C52 C 0.6856(3) 0.7429(2) 0.85912(18) 0.0247(8) Uani 1 1 d . . . . .
C53 C 0.7181(3) 0.8151(2) 0.79048(18) 0.0216(7) Uani 1 1 d . . . . .
C54 C 0.6904(3) 0.8890(2) 0.7913(2) 0.0276(8) Uani 1 1 d . . . . .
H54 H 0.653633 0.894590 0.836863 0.033 Uiso 1 1 calc R U . . .
C55 C 0.7169(4) 0.9542(2) 0.7254(2) 0.0308(8) Uani 1 1 d . . . . .
H55 H 0.698583 1.004990 0.725262 0.037 Uiso 1 1 calc R U . . .
C56 C 0.7705(3) 0.9449(2) 0.6597(2) 0.0273(8) Uani 1 1 d . . . . .
H56 H 0.788991 0.988778 0.613533 0.033 Uiso 1 1 calc R U . . .
C57 C 0.7962(3) 0.8699(2) 0.66317(19) 0.0248(8) Uani 1 1 d . . . . .
H57 H 0.833542 0.863355 0.618150 0.030 Uiso 1 1 calc R U . . .
C58 C 0.8493(3) 0.5638(2) 0.65850(19) 0.0253(8) Uani 1 1 d . . . . .
H58 H 0.892703 0.537106 0.700122 0.030 Uiso 1 1 calc R U . . .
C59 C 0.8604(4) 0.5292(2) 0.61001(19) 0.0283(8) Uani 1 1 d . . . . .
H59 H 0.910244 0.479871 0.618015 0.034 Uiso 1 1 calc R U . . .
C60 C 0.7969(4) 0.5681(2) 0.54908(19) 0.0289(8) Uani 1 1 d . . . . .
H60 H 0.803053 0.545732 0.514604 0.035 Uiso 1 1 calc R U . . .
C61 C 0.7246(4) 0.6397(2) 0.53914(18) 0.0249(8) Uani 1 1 d . . . . .
H61 H 0.680754 0.667222 0.497750 0.030 Uiso 1 1 calc R U . . .
C62 C 0.7172(3) 0.67079(18) 0.59088(16) 0.0172(7) Uani 1 1 d . . . . .
C63 C 0.6375(3) 0.74731(18) 0.58223(17) 0.0175(7) Uani 1 1 d . . . . .
C64 C 0.6286(3) 0.80624(19) 0.51174(17) 0.0224(7) Uani 1 1 d . . . . .
H64 H 0.673445 0.799028 0.467808 0.027 Uiso 1 1 calc R U . . .
C65 C 0.5528(3) 0.87539(19) 0.50762(18) 0.0239(8) Uani 1 1 d . . . . .
H65 H 0.543505 0.916372 0.460432 0.029 Uiso 1 1 calc R U . . .
C66 C 0.4903(3) 0.88473(19) 0.57267(18) 0.0217(7) Uani 1 1 d . . . . .
H66 H 0.438444 0.932198 0.570485 0.026 Uiso 1 1 calc R U . . .
C67 C 0.5045(3) 0.82366(18) 0.64127(17) 0.0171(7) Uani 1 1 d . . . . .
C68 C 0.4402(3) 0.82965(18) 0.71365(17) 0.0158(6) Uani 1 1 d . . . . .
C69 C 0.4063(3) 0.90117(19) 0.71853(18) 0.0191(7) Uani 1 1 d . . . . .
H69 H 0.424277 0.948113 0.675346 0.023 Uiso 1 1 calc R U . . .
C70 C 0.3460(3) 0.9040(2) 0.78677(18) 0.0230(7) Uani 1 1 d . . . . .
H70 H 0.320809 0.952746 0.790822 0.028 Uiso 1 1 calc R U . . .
C71 C 0.3234(3) 0.8347(2) 0.84866(19) 0.0236(7) Uani 1 1 d . . . . .
H71 H 0.282663 0.834573 0.896226 0.028 Uiso 1 1 calc R U . . .
C72 C 0.3611(3) 0.7656(2) 0.83989(17) 0.0206(7) Uani 1 1 d . . . . .
H72 H 0.346495 0.717994 0.882705 0.025 Uiso 1 1 calc R U . . .

loop_
_atom_site_aniso_label
_atom_site_aniso_U_11
_atom_site_aniso_U_22
_atom_site_aniso_U_33
_atom_site_aniso_U_23
_atom_site_aniso_U_13
_atom_site_aniso_U_12
U1 0.01795(6) 0.01454(6) 0.01283(6) -0.00402(4) 0.00023(4) -0.00372(5)
U2 0.02605(7) 0.01950(6) 0.01856(6) -0.00907(5) 0.00274(5) -0.00464(5)
Ag1 0.02020(13) 0.02266(13) 0.01670(11) -0.00890(9) -0.00218(9) -0.00392(10)
Ag2 0.01908(12) 0.01558(12) 0.02013(12) -0.00719(9) -0.00352(9) -0.00203(9)
F1 0.0494(16) 0.0415(15) 0.0425(14) 0.0182(11) -0.0083(12) -0.0127(12)
F2 0.0690(19) 0.0491(16) 0.148(3) -0.0409(17) -0.0700(19) -0.0036(14)
F3 0.0718(19) 0.0320(13) 0.0610(16) -0.0208(12) 0.0101(14) -0.0207(13)
F4 0.0173(11) 0.0645(17) 0.0386(13) 0.0031(12) -0.0037(9) 0.0053(11)
F5 0.0417(15) 0.0338(13) 0.0801(18) -0.0166(13) -0.0194(13) -0.0027(11)
F6 0.134(3) 0.0491(17) 0.0313(14) -0.0016(12) -0.0045(16) -0.0167(18)
O1 0.0284(13) 0.0226(12) 0.0198(11) -0.0061(9) -0.0060(10) -0.0066(10)
O2 0.0267(13) 0.0253(13) 0.0274(13) -0.0072(10) -0.0065(10) -0.0059(10)
O3 0.0513(17) 0.0224(13) 0.0229(12) -0.0097(10) -0.0016(11) -0.0063(12)
O4 0.0280(13) 0.0257(13) 0.0333(13) -0.0174(10) -0.0039(11) -0.0018(11)
O5 0.0278(13) 0.0171(12) 0.0225(12) -0.0043(9) 0.0002(10) -0.0040(10)
O6 0.0288(13) 0.0221(12) 0.0148(11) -0.0020(9) -0.0019(9) -0.0079(10)
O7 0.0355(15) 0.0216(12) 0.0200(12) -0.0102(10) 0.0076(10) -0.0013(11)
O8 0.0267(14) 0.0312(14) 0.0393(14) -0.0222(11) -0.0039(11) -0.0073(11)
O9 0.0332(14) 0.0154(12) 0.0188(11) -0.0031(9) 0.0055(10) -0.0027(10)
O10 0.0394(15) 0.0160(12) 0.0192(12) -0.0052(9) 0.0082(10) -0.0043(11)
O11 0.0285(14) 0.0284(14) 0.0231(13) -0.0019(10) 0.0041(10) 0.0034(11)
O12 0.0202(12) 0.0230(12) 0.0240(12) -0.0074(10) -0.0003(9) -0.0010(10)
O13 0.0224(13) 0.0298(13) 0.0278(13) -0.0138(10) 0.0018(10) -0.0061(11)
O14 0.0296(14) 0.0540(18) 0.0212(13) -0.0113(12) 0.0038(11) -0.0159(13)
O15 0.0436(17) 0.0314(14) 0.0204(12) -0.0090(10) -0.0011(11) -0.0103(12)
O16 0.0424(16) 0.0319(14) 0.0227(13) -0.0113(11) -0.0019(11) 0.0005(12)
O1W 0.091(9) 0.052(6) 0.079(8) -0.001(6) 0.029(6) -0.007(6)
O1WA 0.091(10) 0.051(8) 0.078(9) -0.003(7) 0.029(8) -0.008(7)
N1 0.0189(14) 0.0221(14) 0.0218(14) -0.0104(11) -0.0031(11) -0.0022(12)
N2 0.0178(14) 0.0172(13) 0.0192(13) -0.0093(11) -0.0042(11) -0.0024(11)
N3 0.0158(13) 0.0187(14) 0.0182(13) -0.0081(11) -0.0015(10) -0.0037(11)
N4 0.0163(14) 0.0246(15) 0.0206(14) -0.0096(11) -0.0030(11) -0.0041(11)
N5 0.0125(13) 0.0308(16) 0.0193(13) -0.0091(12) -0.0049(11) -0.0037(12)
N6 0.0202(15) 0.0245(15) 0.0219(14) -0.0040(12) -0.0048(12) -0.0036(12)
C1 0.0192(17) 0.0229(17) 0.0194(16) -0.0039(13) -0.0062(13) -0.0072(14)
C2 0.0181(17) 0.0223(18) 0.0313(19) 0.0000(15) -0.0124(14) -0.0056(14)
C3 0.0202(18) 0.0267(19) 0.0284(19) 0.0037(15) -0.0087(14) -0.0086(15)
C4 0.025(2) 0.031(2) 0.035(2) 0.0147(17) -0.0119(16) -0.0124(17)
C5 0.029(2) 0.0162(19) 0.058(3) 0.0080(18) -0.0174(19) -0.0047(16)
C6 0.027(2) 0.023(2) 0.059(3) -0.0088(18) -0.0191(19) 0.0008(16)
C7 0.0210(18) 0.0213(18) 0.038(2) -0.0039(15) -0.0119(15) -0.0046(14)
C8 0.0182(17) 0.0158(16) 0.0187(16) -0.0035(13) 0.0024(13) 0.0009(13)
C9 0.0225(17) 0.0169(16) 0.0216(16) -0.0075(13) -0.0034(13) -0.0005(13)
C10 0.0271(19) 0.0217(18) 0.0243(17) -0.0079(14) 0.0004(14) -0.0008(15)
C11 0.035(2) 0.0209(18) 0.039(2) -0.0097(16) -0.0013(17) -0.0073(16)
C12 0.063(3) 0.031(2) 0.042(2) -0.0208(18) -0.011(2) -0.003(2)
C13 0.089(4) 0.039(2) 0.029(2) -0.0184(19) -0.002(2) -0.007(2)
C14 0.060(3) 0.029(2) 0.0251(19) -0.0114(16) 0.0038(18) -0.0094(19)
C15 0.0234(17) 0.0142(15) 0.0155(15) -0.0042(12) -0.0053(13) 0.0006(13)
C16 0.0238(17) 0.0157(16) 0.0159(15) -0.0026(12) -0.0045(13) -0.0027(13)
C17 0.032(2) 0.0199(18) 0.036(2) -0.0072(15) -0.0175(16) 0.0020(15)
C18 0.054(3) 0.027(2) 0.066(3) -0.014(2) -0.045(2) -0.0010(19)
C19 0.081(3) 0.028(2) 0.048(2) -0.0211(18) -0.043(2) 0.010(2)
C20 0.074(3) 0.033(2) 0.026(2) -0.0183(17) -0.010(2) 0.007(2)
C21 0.044(2) 0.029(2) 0.0240(18) -0.0141(15) 0.0007(16) -0.0039(17)
C22 0.0252(19) 0.036(2) 0.0285(19) -0.0175(16) -0.0005(15) -0.0114(16)
C23 0.027(2) 0.050(2) 0.0320(19) -0.0277(17) -0.0011(15) -0.0120(17)
C24 0.027(2) 0.033(2) 0.047(2) -0.0254(17) 0.0008(17) -0.0097(16)
C25 0.035(2) 0.037(2) 0.049(2) -0.0257(19) -0.0131(18) -0.0044(18)
C26 0.027(2) 0.074(3) 0.056(3) -0.042(2) -0.008(2) 0.002(2)
C27 0.031(2) 0.104(4) 0.036(2) -0.031(3) -0.0001(19) -0.016(3)
C28 0.029(2) 0.085(4) 0.031(2) -0.020(2) -0.0002(17) -0.016(2)
C29 0.0250(18) 0.0200(17) 0.0217(17) -0.0081(14) -0.0010(14) -0.0001(14)
C30 0.0197(17) 0.0187(16) 0.0202(16) -0.0082(13) -0.0004(13) -0.0020(13)
C31 0.0262(19) 0.0251(18) 0.0188(16) -0.0023(14) -0.0060(14) -0.0013(15)
C32 0.0165(17) 0.032(2) 0.0257(18) -0.0088(15) -0.0056(14) 0.0037(15)
C33 0.0279(19) 0.0230(18) 0.0202(17) -0.0036(14) 0.0021(14) -0.0051(15)
C34 0.039(2) 0.029(2) 0.0186(17) -0.0017(15) -0.0038(15) 0.0081(17)
C35 0.0227(18) 0.0298(19) 0.0229(17) -0.0082(15) -0.0044(14) 0.0049(15)
C36 0.050(3) 0.0262(19) 0.0221(18) -0.0170(15) -0.0026(17) -0.0010(18)
C37 0.066(3) 0.027(2) 0.0180(17) -0.0144(15) -0.0049(18) -0.0007(19)
C38 0.075(3) 0.031(2) 0.0220(19) -0.0151(16) -0.0095(19) -0.002(2)
C39 0.102(4) 0.036(3) 0.021(2) -0.0098(18) -0.006(2) -0.008(3)
C40 0.111(5) 0.044(3) 0.025(2) -0.0216(19) -0.023(3) 0.023(3)
C41 0.081(4) 0.059(3) 0.034(2) -0.034(2) -0.018(2) 0.023(3)
C42 0.061(3) 0.046(2) 0.032(2) -0.0272(18) -0.011(2) 0.013(2)
C43 0.028(2) 0.0229(19) 0.0316(19) -0.0058(15) -0.0068(15) 0.0010(15)
C44 0.029(2) 0.022(2) 0.052(3) -0.0001(18) -0.0057(19) -0.0015(17)
C45 0.025(2) 0.027(2) 0.052(3) 0.0141(19) -0.0128(19) -0.0042(17)
C46 0.028(2) 0.041(2) 0.032(2) 0.0085(18) -0.0105(17) -0.0116(18)
C47 0.0152(17) 0.033(2) 0.0192(17) 0.0006(14) -0.0015(13) -0.0071(15)
C48 0.0152(16) 0.040(2) 0.0174(16) -0.0062(15) -0.0043(13) -0.0069(15)
C49 0.025(2) 0.059(3) 0.0195(18) -0.0098(17) -0.0023(15) -0.0166(19)
C50 0.031(2) 0.080(3) 0.0215(19) -0.0264(19) 0.0022(16) -0.019(2)
C51 0.026(2) 0.058(3) 0.0295(19) -0.0274(18) -0.0039(15) -0.0080(18)
C52 0.0124(16) 0.041(2) 0.0239(17) -0.0166(15) -0.0014(13) -0.0046(15)
C53 0.0126(16) 0.0338(19) 0.0237(16) -0.0158(14) -0.0036(13) -0.0039(14)
C54 0.0182(17) 0.040(2) 0.0366(19) -0.0272(16) -0.0064(15) -0.0003(15)
C55 0.0248(19) 0.0288(19) 0.048(2) -0.0227(17) -0.0122(17) 0.0001(16)
C56 0.0210(18) 0.0250(18) 0.036(2) -0.0102(15) -0.0080(15) -0.0043(15)
C57 0.0222(18) 0.0281(19) 0.0268(18) -0.0133(14) -0.0039(14) -0.0045(15)
C58 0.0252(18) 0.0235(18) 0.0269(18) -0.0095(14) -0.0093(14) 0.0024(15)
C59 0.029(2) 0.0226(18) 0.0316(19) -0.0136(15) -0.0046(15) 0.0052(15)
C60 0.038(2) 0.0244(18) 0.0275(18) -0.0171(15) -0.0014(16) -0.0013(16)
C61 0.032(2) 0.0259(18) 0.0161(16) -0.0093(13) -0.0018(14) -0.0035(15)
C62 0.0168(16) 0.0189(16) 0.0155(15) -0.0076(12) 0.0014(12) -0.0051(13)
C63 0.0186(16) 0.0176(16) 0.0171(15) -0.0070(12) -0.0027(12) -0.0045(13)
C64 0.0269(18) 0.0240(17) 0.0170(16) -0.0097(13) -0.0023(13) -0.0030(14)
C65 0.0279(19) 0.0165(16) 0.0222(17) -0.0030(13) -0.0081(14) 0.0020(14)
C66 0.0222(17) 0.0174(16) 0.0236(17) -0.0065(13) -0.0056(13) -0.0001(14)
C67 0.0155(16) 0.0165(15) 0.0197(15) -0.0073(12) -0.0032(12) -0.0029(13)
C68 0.0133(15) 0.0164(15) 0.0198(15) -0.0078(12) -0.0052(12) -0.0020(12)
C69 0.0175(16) 0.0177(16) 0.0222(16) -0.0071(13) -0.0056(13) -0.0024(13)
C70 0.0220(18) 0.0229(17) 0.0307(18) -0.0172(14) -0.0048(14) -0.0015(14)
C71 0.0202(17) 0.0299(19) 0.0251(17) -0.0161(14) -0.0012(14) -0.0041(14)
C72 0.0202(17) 0.0241(17) 0.0180(15) -0.0076(13) -0.0031(13) -0.0065(14)

loop_
_atom_type_symbol
_atom_type_description
_atom_type_scat_dispersion_real
_atom_type_scat_dispersion_imag
_atom_type_scat_source
C C 0.0033 0.0016 'International Tables Vol C Tables 4.2.6.8 and 6.1.1.4'
H H 0.0000 0.0000 'International Tables Vol C Tables 4.2.6.8 and 6.1.1.4'
F F 0.0171 0.0103 'International Tables Vol C Tables 4.2.6.8 and 6.1.1.4'
N N 0.0061 0.0033 'International Tables Vol C Tables 4.2.6.8 and 6.1.1.4'
O O 0.0106 0.0060 'International Tables Vol C Tables 4.2.6.8 and 6.1.1.4'
U U -9.6767 9.6646 'International Tables Vol C Tables 4.2.6.8 and 6.1.1.4'
Ag Ag -0.8971 1.1015 'International Tables Vol C Tables 4.2.6.8 and 6.1.1.4'

loop_
_geom_angle_atom_site_label_1
_geom_angle_atom_site_label_2
_geom_angle_atom_site_label_3
_geom_angle
_geom_angle_site_symmetry_1
_geom_angle_site_symmetry_3
_geom_angle_publ_flag
O2 U1 O1 179.39(11) . . ?
O2 U1 O7 89.36(10) . . ?
O1 U1 O7 90.03(10) . . ?
O2 U1 O9 91.39(10) . . ?
O1 U1 O9 88.44(10) . . ?
O7 U1 O9 80.00(8) . . ?
O2 U1 O10 91.79(10) . 2_567 ?
O1 U1 O10 88.76(10) . 2_567 ?
O7 U1 O10 159.15(8) . 2_567 ?
O9 U1 O10 79.16(8) . 2_567 ?
O2 U1 O5 91.17(10) . . ?
O1 U1 O5 89.26(9) . . ?
O7 U1 O5 128.68(8) . . ?
O9 U1 O5 151.24(8) . . ?
O10 U1 O5 72.12(8) 2_567 . ?
O2 U1 O6 89.69(9) . . ?
O1 U1 O6 90.22(9) . . ?
O7 U1 O6 75.54(8) . . ?
O9 U1 O6 155.50(8) . . ?
O10 U1 O6 125.28(8) 2_567 . ?
O5 U1 O6 53.15(8) . . ?
O4 U2 O3 178.89(11) . . ?
O4 U2 O11 94.50(10) . . ?
O3 U2 O11 85.08(11) . . ?
O4 U2 O14 90.07(10) . . ?
O3 U2 O14 90.23(11) . . ?
O11 U2 O14 172.15(8) . . ?
O4 U2 O13 92.72(10) . . ?
O3 U2 O13 86.61(10) . . ?
O11 U2 O13 120.23(8) . . ?
O14 U2 O13 53.04(8) . . ?
O4 U2 O12 88.78(10) . . ?
O3 U2 O12 90.14(9) . . ?
O11 U2 O12 53.05(7) . . ?
O14 U2 O12 120.82(8) . . ?
O13 U2 O12 67.92(7) . . ?
O4 U2 O16 86.82(10) . . ?
O3 U2 O16 93.96(10) . . ?
O11 U2 O16 66.85(8) . . ?
O14 U2 O16 119.88(8) . . ?
O13 U2 O16 172.91(8) . . ?
O12 U2 O16 119.12(8) . . ?
O4 U2 O15 92.55(10) . . ?
O3 U2 O15 88.56(10) . . ?
O11 U2 O15 118.16(8) . . ?
O14 U2 O15 67.90(9) . . ?
O13 U2 O15 120.66(8) . . ?
O12 U2 O15 171.21(8) . . ?
O16 U2 O15 52.34(9) . . ?
N1 Ag1 N4 137.20(9) . . ?
N1 Ag1 N5 148.34(10) . . ?
N4 Ag1 N5 72.88(10) . . ?
N1 Ag1 Ag2 82.05(7) . . ?
N4 Ag1 Ag2 111.26(7) . . ?
N5 Ag1 Ag2 75.50(7) . . ?
N3 Ag2 O8 137.17(9) . . ?
N3 Ag2 N6 129.48(10) . . ?
O8 Ag2 N6 93.24(10) . . ?
N3 Ag2 N2 69.56(9) . . ?
O8 Ag2 N2 89.28(8) . . ?
N6 Ag2 N2 125.51(9) . . ?
N3 Ag2 Ag1 89.04(7) . . ?
O8 Ag2 Ag1 111.38(6) . . ?
N6 Ag2 Ag1 70.57(7) . . ?
N2 Ag2 Ag1 58.16(6) . . ?
C1 O5 U1 93.8(2) . . ?
C1 O6 U1 93.38(18) . . ?
C15 O7 U1 160.0(2) . . ?
C15 O8 Ag2 120.8(2) . . ?
C8 O9 U1 153.7(2) . . ?
C8 O10 U1 165.6(2) . 2_567 ?
C29 O11 U2 94.1(2) . . ?
C29 O12 U2 92.54(19) . . ?
C22 O13 U2 92.7(2) . . ?
C22 O14 U2 94.1(2) . . ?
C36 O15 U2 93.4(2) . . ?
C36 O16 U2 93.7(2) . . ?
H1W1 O1W H1W2 102(3) . . ?
H2W1 O1WA H2W2 104(3) . . ?
C58 N1 C62 118.1(3) . . ?
C58 N1 Ag1 121.5(2) . . ?
C62 N1 Ag1 120.4(2) . . ?
C63 N2 C67 119.3(3) . . ?
C63 N2 Ag2 125.2(2) . . ?
C67 N2 Ag2 109.10(19) . . ?
C72 N3 C68 118.2(3) . . ?
C72 N3 Ag2 119.7(2) . . ?
C68 N3 Ag2 121.9(2) . . ?
C57 N4 C53 118.1(3) . . ?
C57 N4 Ag1 124.0(2) . . ?
C53 N4 Ag1 116.0(2) . . ?
C52 N5 C48 120.1(3) . . ?
C52 N5 Ag1 115.4(2) . . ?
C48 N5 Ag1 124.4(2) . . ?
C47 N6 C43 117.6(3) . . ?
C47 N6 Ag2 126.4(2) . . ?
C43 N6 Ag2 115.6(2) . . ?
O6 C1 O5 119.6(3) . . ?
O6 C1 C2 120.4(3) . . ?
O5 C1 C2 119.9(3) . . ?
O6 C1 U1 60.08(16) . . ?
O5 C1 U1 59.61(17) . . ?
C2 C1 U1 175.1(2) . . ?
C3 C2 C7 120.5(3) . . ?
C3 C2 C1 119.7(3) . . ?
C7 C2 C1 119.8(3) . . ?
C4 C3 C2 117.0(4) . . ?
C4 C3 H3 121.5 . . ?
C2 C3 H3 121.5 . . ?
C5 C4 F1 118.5(3) . . ?
C5 C4 C3 124.5(4) . . ?
F1 C4 C3 117.1(4) . . ?
C4 C5 C6 117.6(4) . . ?
C4 C5 H5 121.2 . . ?
C6 C5 H5 121.2 . . ?
C5 C6 C7 120.8(4) . . ?
C5 C6 H6 119.6 . . ?
C7 C6 H6 119.6 . . ?
C6 C7 C2 119.7(4) . . ?
C6 C7 H7 120.1 . . ?
C2 C7 H7 120.1 . . ?
O10 C8 O9 123.0(3) . . ?
O10 C8 C9 119.7(3) . . ?
O9 C8 C9 117.3(3) . . ?
C14 C9 C10 119.7(3) . . ?
C14 C9 C8 119.8(3) . . ?
C10 C9 C8 120.5(3) . . ?
C11 C10 C9 117.8(3) . . ?
C11 C10 H10 121.1 . . ?
C9 C10 H10 121.1 . . ?
C12 C11 F3 118.2(4) . . ?
C12 C11 C10 124.0(4) . . ?
F3 C11 C10 117.7(3) . . ?
C11 C12 C13 117.6(4) . . ?
C11 C12 H12 121.2 . . ?
C13 C12 H12 121.2 . . ?
C14 C13 C12 120.6(4) . . ?
C14 C13 H13 119.7 . . ?
C12 C13 H13 119.7 . . ?
C13 C14 C9 120.2(4) . . ?
C13 C14 H14 119.9 . . ?
C9 C14 H14 119.9 . . ?
O8 C15 O7 124.5(3) . . ?
O8 C15 C16 118.9(3) . . ?
O7 C15 C16 116.5(3) . . ?
C21 C16 C17 119.9(3) . . ?
C21 C16 C15 120.8(3) . . ?
C17 C16 C15 119.2(3) . . ?
C18 C17 C16 118.4(4) . . ?
C18 C17 H17 120.8 . . ?
C16 C17 H17 120.8 . . ?
F2 C18 C19 119.3(4) . . ?
F2 C18 C17 117.8(4) . . ?
C19 C18 C17 122.9(4) . . ?
C18 C19 C20 118.8(4) . . ?
C18 C19 H19 120.6 . . ?
C20 C19 H19 120.6 . . ?
C19 C20 C21 120.2(4) . . ?
C19 C20 H20 119.9 . . ?
C21 C20 H20 119.9 . . ?
C16 C21 C20 119.7(4) . . ?
C16 C21 H21 120.1 . . ?
C20 C21 H21 120.1 . . ?
O14 C22 O13 120.1(3) . . ?
O14 C22 C23 119.5(3) . . ?
O13 C22 C23 120.4(3) . . ?
O14 C22 U2 59.36(18) . . ?
O13 C22 U2 60.73(18) . . ?
C23 C22 U2 178.9(3) . . ?
C24 C23 C28 120.7(4) . . ?
C24 C23 C22 119.9(3) . . ?
C28 C23 C22 119.4(4) . . ?
C25 C24 C23 118.3(4) . . ?
C25 C24 H24 120.9 . . ?
C23 C24 H24 120.9 . . ?
F5 C25 C24 118.3(4) . . ?
F5 C25 C26 119.2(4) . . ?
C24 C25 C26 122.5(4) . . ?
C25 C26 C27 119.1(4) . . ?
C25 C26 H26 120.4 . . ?
C27 C26 H26 120.4 . . ?
C26 C27 C28 119.6(4) . . ?
C26 C27 H27 120.2 . . ?
C28 C27 H27 120.2 . . ?
C23 C28 C27 119.8(4) . . ?
C23 C28 H28 120.1 . . ?
C27 C28 H28 120.1 . . ?
O12 C29 O11 120.2(3) . . ?
O12 C29 C30 120.6(3) . . ?
O11 C29 C30 119.2(3) . . ?
O12 C29 U2 60.95(17) . . ?
O11 C29 U2 59.34(17) . . ?
C30 C29 U2 175.7(2) . . ?
C31 C30 C35 120.5(3) . . ?
C31 C30 C29 119.3(3) . . ?
C35 C30 C29 120.2(3) . . ?
C32 C31 C30 117.7(3) . . ?
C32 C31 H31 121.1 . . ?
C30 C31 H31 121.1 . . ?
C33 C32 F4 117.3(3) . . ?
C33 C32 C31 123.7(3) . . ?
F4 C32 C31 119.0(3) . . ?
C32 C33 C34 117.9(3) . . ?
C32 C33 H33 121.1 . . ?
C34 C33 H33 121.1 . . ?
C33 C34 C35 120.6(3) . . ?
C33 C34 H34 119.7 . . ?
C35 C34 H34 119.7 . . ?
C30 C35 C34 119.6(3) . . ?
C30 C35 H35 120.2 . . ?
C34 C35 H35 120.2 . . ?
O15 C36 O16 120.5(3) . . ?
O15 C36 C37 120.7(4) . . ?
O16 C36 C37 118.8(4) . . ?
O15 C36 U2 60.49(18) . . ?
O16 C36 U2 60.01(19) . . ?
C37 C36 U2 177.6(3) . . ?
C38 C37 C42 120.3(4) . . ?
C38 C37 C36 119.6(4) . . ?
C42 C37 C36 120.1(4) . . ?
C37 C38 C39 118.3(5) . . ?
C37 C38 H38 120.9 . . ?
C39 C38 H38 120.9 . . ?
F6 C39 C40 119.5(4) . . ?
F6 C39 C38 118.5(5) . . ?
C40 C39 C38 121.9(5) . . ?
C39 C40 C41 119.8(4) . . ?
C39 C40 H40 120.1 . . ?
C41 C40 H40 120.1 . . ?
C40 C41 C42 119.2(5) . . ?
C40 C41 H41 120.4 . . ?
C42 C41 H41 120.4 . . ?
C37 C42 C41 120.4(5) . . ?
C37 C42 H42 119.8 . . ?
C41 C42 H42 119.8 . . ?
N6 C43 C44 123.6(4) . . ?
N6 C43 H43 118.2 . . ?
C44 C43 H43 118.2 . . ?
C43 C44 C45 118.1(4) . . ?
C43 C44 H44 120.9 . . ?
C45 C44 H44 120.9 . . ?
C46 C45 C44 119.4(4) . . ?
C46 C45 H45 120.3 . . ?
C44 C45 H45 120.3 . . ?
C45 C46 C47 119.4(4) . . ?
C45 C46 H46 120.3 . . ?
C47 C46 H46 120.3 . . ?
N6 C47 C46 121.9(4) . . ?
N6 C47 C48 118.2(3) . . ?
C46 C47 C48 119.9(3) . . ?
N5 C48 C49 121.3(4) . . ?
N5 C48 C47 118.1(3) . . ?
C49 C48 C47 120.5(3) . . ?
C50 C49 C48 118.9(4) . . ?
C50 C49 H49 120.5 . . ?
C48 C49 H49 120.5 . . ?
C49 C50 C51 120.0(4) . . ?
C49 C50 H50 120.0 . . ?
C51 C50 H50 120.0 . . ?
C50 C51 C52 118.9(4) . . ?
C50 C51 H51 120.5 . . ?
C52 C51 H51 120.5 . . ?
N5 C52 C51 120.7(3) . . ?
N5 C52 C53 117.9(3) . . ?
C51 C52 C53 121.4(3) . . ?
N4 C53 C54 121.3(3) . . ?
N4 C53 C52 116.7(3) . . ?
C54 C53 C52 121.9(3) . . ?
C55 C54 C53 119.5(3) . . ?
C55 C54 H54 120.2 . . ?
C53 C54 H54 120.2 . . ?
C54 C55 C56 119.3(3) . . ?
C54 C55 H55 120.3 . . ?
C56 C55 H55 120.3 . . ?
C57 C56 C55 118.0(3) . . ?
C57 C56 H56 121.0 . . ?
C55 C56 H56 121.0 . . ?
N4 C57 C56 123.8(3) . . ?
N4 C57 H57 118.1 . . ?
C56 C57 H57 118.1 . . ?
N1 C58 C59 123.3(3) . . ?
N1 C58 H58 118.4 . . ?
C59 C58 H58 118.4 . . ?
C58 C59 C60 118.5(3) . . ?
C58 C59 H59 120.8 . . ?
C60 C59 H59 120.8 . . ?
C61 C60 C59 119.4(3) . . ?
C61 C60 H60 120.3 . . ?
C59 C60 H60 120.3 . . ?
C60 C61 C62 118.9(3) . . ?
C60 C61 H61 120.6 . . ?
C62 C61 H61 120.6 . . ?
N1 C62 C61 122.0(3) . . ?
N1 C62 C63 118.1(3) . . ?
C61 C62 C63 119.9(3) . . ?
N2 C63 C64 122.6(3) . . ?
N2 C63 C62 116.4(3) . . ?
C64 C63 C62 121.0(3) . . ?
C65 C64 C63 118.1(3) . . ?
C65 C64 H64 121.0 . . ?
C63 C64 H64 121.0 . . ?
C64 C65 C66 119.7(3) . . ?
C64 C65 H65 120.2 . . ?
C66 C65 H65 120.2 . . ?
C65 C66 C67 119.2(3) . . ?
C65 C66 H66 120.4 . . ?
C67 C66 H66 120.4 . . ?
N2 C67 C66 121.1(3) . . ?
N2 C67 C68 116.8(3) . . ?
C66 C67 C68 122.1(3) . . ?
N3 C68 C69 121.5(3) . . ?
N3 C68 C67 116.8(3) . . ?
C69 C68 C67 121.7(3) . . ?
C68 C69 C70 119.7(3) . . ?
C68 C69 H69 120.1 . . ?
C70 C69 H69 120.1 . . ?
C71 C70 C69 118.6(3) . . ?
C71 C70 H70 120.7 . . ?
C69 C70 H70 120.7 . . ?
C72 C71 C70 118.5(3) . . ?
C72 C71 H71 120.7 . . ?
C70 C71 H71 120.7 . . ?
N3 C72 C71 123.4(3) . . ?
N3 C72 H72 118.3 . . ?
C71 C72 H72 118.3 . . ?

loop_
_geom_bond_atom_site_label_1
_geom_bond_atom_site_label_2
_geom_bond_distance
_geom_bond_site_symmetry_2
_geom_bond_publ_flag
U1 O2 1.773(2) . ?
U1 O1 1.776(2) . ?
U1 O7 2.296(2) . ?
U1 O9 2.328(2) . ?
U1 O10 2.337(2) 2_567 ?
U1 O5 2.439(2) . ?
U1 O6 2.449(2) . ?
U2 O4 1.773(2) . ?
U2 O3 1.776(3) . ?
U2 O11 2.435(2) . ?
U2 O14 2.438(3) . ?
U2 O13 2.469(2) . ?
U2 O12 2.470(2) . ?
U2 O16 2.479(3) . ?
U2 O15 2.490(2) . ?
Ag1 N1 2.203(3) . ?
Ag1 N4 2.291(3) . ?
Ag1 N5 2.315(3) . ?
Ag1 Ag2 2.9085(4) . ?
Ag2 N3 2.247(3) . ?
Ag2 O8 2.321(2) . ?
Ag2 N6 2.323(3) . ?
Ag2 N2 2.561(3) . ?
F1 C4 1.378(4) . ?
F2 C18 1.355(5) . ?
F3 C11 1.369(4) . ?
F4 C32 1.367(4) . ?
F5 C25 1.354(5) . ?
F6 C39 1.341(6) . ?
O5 C1 1.267(4) . ?
O6 C1 1.263(4) . ?
O7 C15 1.271(4) . ?
O8 C15 1.238(4) . ?
O9 C8 1.260(4) . ?
O10 C8 1.252(4) . ?
O11 C29 1.266(4) . ?
O12 C29 1.262(4) . ?
O13 C22 1.265(4) . ?
O14 C22 1.264(4) . ?
O15 C36 1.258(5) . ?
O16 C36 1.265(5) . ?
O1W H1W1 0.83(2) . ?
O1W H1W2 0.83(2) . ?
O1WA H2W1 0.82(2) . ?
O1WA H2W2 0.82(2) . ?
N1 C58 1.346(4) . ?
N1 C62 1.354(4) . ?
N2 C63 1.338(4) . ?
N2 C67 1.349(4) . ?
N3 C72 1.342(4) . ?
N3 C68 1.346(4) . ?
N4 C57 1.340(4) . ?
N4 C53 1.352(4) . ?
N5 C52 1.339(5) . ?
N5 C48 1.340(4) . ?
N6 C47 1.345(4) . ?
N6 C43 1.347(5) . ?
C1 C2 1.491(5) . ?
C2 C3 1.393(5) . ?
C2 C7 1.396(5) . ?
C3 C4 1.382(5) . ?
C3 H3 0.9500 . ?
C4 C5 1.364(6) . ?
C5 C6 1.386(6) . ?
C5 H5 0.9500 . ?
C6 C7 1.387(5) . ?
C6 H6 0.9500 . ?
C7 H7 0.9500 . ?
C8 C9 1.499(5) . ?
C9 C14 1.389(5) . ?
C9 C10 1.391(5) . ?
C10 C11 1.376(5) . ?
C10 H10 0.9500 . ?
C11 C12 1.361(5) . ?
C12 C13 1.387(6) . ?
C12 H12 0.9500 . ?
C13 C14 1.384(6) . ?
C13 H13 0.9500 . ?
C14 H14 0.9500 . ?
C15 C16 1.493(5) . ?
C16 C21 1.387(5) . ?
C16 C17 1.387(5) . ?
C17 C18 1.375(6) . ?
C17 H17 0.9500 . ?
C18 C19 1.359(6) . ?
C19 C20 1.375(7) . ?
C19 H19 0.9500 . ?
C20 C21 1.395(5) . ?
C20 H20 0.9500 . ?
C21 H21 0.9500 . ?
C22 C23 1.484(5) . ?
C23 C24 1.391(5) . ?
C23 C28 1.391(5) . ?
C24 C25 1.371(5) . ?
C24 H24 0.9500 . ?
C25 C26 1.378(6) . ?
C26 C27 1.393(6) . ?
C26 H26 0.9500 . ?
C27 C28 1.393(6) . ?
C27 H27 0.9500 . ?
C28 H28 0.9500 . ?
C29 C30 1.495(4) . ?
C30 C31 1.381(5) . ?
C30 C35 1.382(4) . ?
C31 C32 1.368(5) . ?
C31 H31 0.9500 . ?
C32 C33 1.362(5) . ?
C33 C34 1.378(5) . ?
C33 H33 0.9500 . ?
C34 C35 1.383(5) . ?
C34 H34 0.9500 . ?
C35 H35 0.9500 . ?
C36 C37 1.501(5) . ?
C37 C38 1.383(6) . ?
C37 C42 1.389(6) . ?
C38 C39 1.389(6) . ?
C38 H38 0.9500 . ?
C39 C40 1.375(8) . ?
C40 C41 1.376(7) . ?
C40 H40 0.9500 . ?
C41 C42 1.398(6) . ?
C41 H41 0.9500 . ?
C42 H42 0.9500 . ?
C43 C44 1.372(5) . ?
C43 H43 0.9500 . ?
C44 C45 1.386(6) . ?
C44 H44 0.9500 . ?
C45 C46 1.366(6) . ?
C45 H45 0.9500 . ?
C46 C47 1.392(5) . ?
C46 H46 0.9500 . ?
C47 C48 1.498(5) . ?
C48 C49 1.397(5) . ?
C49 C50 1.362(6) . ?
C49 H49 0.9500 . ?
C50 C51 1.377(6) . ?
C50 H50 0.9500 . ?
C51 C52 1.402(5) . ?
C51 H51 0.9500 . ?
C52 C53 1.490(5) . ?
C53 C54 1.392(5) . ?
C54 C55 1.380(5) . ?
C54 H54 0.9500 . ?
C55 C56 1.384(5) . ?
C55 H55 0.9500 . ?
C56 C57 1.378(5) . ?
C56 H56 0.9500 . ?
C57 H57 0.9500 . ?
C58 C59 1.377(5) . ?
C58 H58 0.9500 . ?
C59 C60 1.390(5) . ?
C59 H59 0.9500 . ?
C60 C61 1.384(5) . ?
C60 H60 0.9500 . ?
C61 C62 1.394(5) . ?
C61 H61 0.9500 . ?
C62 C63 1.495(4) . ?
C63 C64 1.394(4) . ?
C64 C65 1.381(5) . ?
C64 H64 0.9500 . ?
C65 C66 1.386(5) . ?
C65 H65 0.9500 . ?
C66 C67 1.393(4) . ?
C66 H66 0.9500 . ?
C67 C68 1.495(4) . ?
C68 C69 1.384(4) . ?
C69 C70 1.388(4) . ?
C69 H69 0.9500 . ?
C70 C71 1.381(5) . ?
C70 H70 0.9500 . ?
C71 C72 1.376(5) . ?
C71 H71 0.9500 . ?
C72 H72 0.9500 . ?

loop_
_geom_hbond_atom_site_label_D
_geom_hbond_atom_site_label_H
_geom_hbond_atom_site_label_A
_geom_hbond_distance_DH
_geom_hbond_distance_HA
_geom_hbond_distance_DA
_geom_hbond_angle_DHA
_geom_hbond_site_symmetry_A
_geom_hbond_publ_flag
O1W^a H1W1^a F3 0.83(2) 2.63(7) 3.265(13) 135(8) 2_557 yes
O1WA^b H2W1^b F3 0.82(2) 2.57(7) 3.12(4) 125(7) 2_557 yes
C5 H5 F4 0.95 2.44 3.256(4) 143.5 2_576 yes
C10 H10 O5 0.95 2.27 3.181(4) 161.4 2_567 yes
C19 H19 O13 0.95 2.60 3.332(5) 133.8 2_666 yes
C43 H43 O8 0.95 2.50 3.232(4) 133.4 . yes
C46 H46 O1 0.95 2.47 3.250(4) 139.5 2_667 yes
C59 H59 F2 0.95 2.46 3.277(4) 144.2 1_655 yes
C64 H64 O13 0.95 2.64 3.583(4) 174.5 . yes
C69 H69 O3 0.95 2.59 3.167(4) 119.5 2_676 yes
C72 H72 O1 0.95 2.51 3.107(4) 121.2 . yes

loop_
_geom_torsion_atom_site_label_1
_geom_torsion_atom_site_label_2
_geom_torsion_atom_site_label_3
_geom_torsion_atom_site_label_4
_geom_torsion
_geom_torsion_site_symmetry_1
_geom_torsion_site_symmetry_2
_geom_torsion_site_symmetry_3
_geom_torsion_site_symmetry_4
_geom_torsion_publ_flag
U1 O6 C1 O5 -3.4(3) . . . . ?
U1 O6 C1 C2 174.3(3) . . . . ?
U1 O5 C1 O6 3.4(3) . . . . ?
U1 O5 C1 C2 -174.3(3) . . . . ?
O6 C1 C2 C3 13.3(5) . . . . ?
O5 C1 C2 C3 -168.9(3) . . . . ?
O6 C1 C2 C7 -164.6(3) . . . . ?
O5 C1 C2 C7 13.1(5) . . . . ?
C7 C2 C3 C4 0.4(5) . . . . ?
C1 C2 C3 C4 -177.6(3) . . . . ?
C2 C3 C4 C5 0.8(6) . . . . ?
C2 C3 C4 F1 -179.7(3) . . . . ?
F1 C4 C5 C6 179.4(3) . . . . ?
C3 C4 C5 C6 -1.0(6) . . . . ?
C4 C5 C6 C7 0.1(6) . . . . ?
C5 C6 C7 C2 1.0(6) . . . . ?
C3 C2 C7 C6 -1.3(5) . . . . ?
C1 C2 C7 C6 176.7(3) . . . . ?
U1 O10 C8 O9 89.0(10) 2_567 . . . ?
U1 O10 C8 C9 -91.1(9) 2_567 . . . ?
U1 O9 C8 O10 -59.0(7) . . . . ?
U1 O9 C8 C9 121.1(5) . . . . ?
O10 C8 C9 C14 -178.8(4) . . . . ?
O9 C8 C9 C14 1.1(5) . . . . ?
O10 C8 C9 C10 2.3(5) . . . . ?
O9 C8 C9 C10 -177.8(3) . . . . ?
C14 C9 C10 C11 -2.7(5) . . . . ?
C8 C9 C10 C11 176.2(3) . . . . ?
C9 C10 C11 C12 0.8(6) . . . . ?
C9 C10 C11 F3 -178.7(3) . . . . ?
F3 C11 C12 C13 -178.5(4) . . . . ?
C10 C11 C12 C13 1.9(7) . . . . ?
C11 C12 C13 C14 -2.8(7) . . . . ?
C12 C13 C14 C9 1.0(7) . . . . ?
C10 C9 C14 C13 1.8(6) . . . . ?
C8 C9 C14 C13 -177.1(4) . . . . ?
Ag2 O8 C15 O7 5.8(4) . . . . ?
Ag2 O8 C15 C16 -174.5(2) . . . . ?
U1 O7 C15 O8 12.5(8) . . . . ?
U1 O7 C15 C16 -167.2(5) . . . . ?
O8 C15 C16 C21 6.2(5) . . . . ?
O7 C15 C16 C21 -174.1(3) . . . . ?
O8 C15 C16 C17 -175.1(3) . . . . ?
O7 C15 C16 C17 4.6(4) . . . . ?
C21 C16 C17 C18 2.3(5) . . . . ?
C15 C16 C17 C18 -176.3(3) . . . . ?
C16 C17 C18 F2 178.1(3) . . . . ?
C16 C17 C18 C19 -0.2(6) . . . . ?
F2 C18 C19 C20 179.2(4) . . . . ?
C17 C18 C19 C20 -2.5(6) . . . . ?
C18 C19 C20 C21 3.1(6) . . . . ?
C17 C16 C21 C20 -1.8(5) . . . . ?
C15 C16 C21 C20 176.9(3) . . . . ?
C19 C20 C21 C16 -1.0(6) . . . . ?
U2 O14 C22 O13 1.0(4) . . . . ?
U2 O14 C22 C23 179.8(3) . . . . ?
U2 O13 C22 O14 -0.9(4) . . . . ?
U2 O13 C22 C23 -179.8(3) . . . . ?
O14 C22 C23 C24 -171.5(3) . . . . ?
O13 C22 C23 C24 7.4(5) . . . . ?
O14 C22 C23 C28 9.4(6) . . . . ?
O13 C22 C23 C28 -171.7(4) . . . . ?
C28 C23 C24 C25 -2.8(6) . . . . ?
C22 C23 C24 C25 178.1(3) . . . . ?
C23 C24 C25 F5 -179.0(3) . . . . ?
C23 C24 C25 C26 1.2(6) . . . . ?
F5 C25 C26 C27 -178.1(4) . . . . ?
C24 C25 C26 C27 1.8(7) . . . . ?
C25 C26 C27 C28 -3.1(7) . . . . ?
C24 C23 C28 C27 1.5(7) . . . . ?
C22 C23 C28 C27 -179.4(4) . . . . ?
C26 C27 C28 C23 1.5(7) . . . . ?
U2 O12 C29 O11 4.2(4) . . . . ?
U2 O12 C29 C30 -175.4(3) . . . . ?
U2 O11 C29 O12 -4.3(4) . . . . ?
U2 O11 C29 C30 175.3(3) . . . . ?
O12 C29 C30 C31 -174.4(3) . . . . ?
O11 C29 C30 C31 6.1(5) . . . . ?
O12 C29 C30 C35 5.5(5) . . . . ?
O11 C29 C30 C35 -174.1(3) . . . . ?
C35 C30 C31 C32 0.2(5) . . . . ?
C29 C30 C31 C32 -179.9(3) . . . . ?
C30 C31 C32 C33 0.6(6) . . . . ?
C30 C31 C32 F4 -179.2(3) . . . . ?
F4 C32 C33 C34 179.0(4) . . . . ?
C31 C32 C33 C34 -0.9(6) . . . . ?
C32 C33 C34 C35 0.3(6) . . . . ?
C31 C30 C35 C34 -0.8(6) . . . . ?
C29 C30 C35 C34 179.4(3) . . . . ?
C33 C34 C35 C30 0.6(6) . . . . ?
U2 O15 C36 O16 -0.8(4) . . . . ?
U2 O15 C36 C37 177.6(3) . . . . ?
U2 O16 C36 O15 0.8(4) . . . . ?
U2 O16 C36 C37 -177.6(3) . . . . ?
O15 C36 C37 C38 -14.7(5) . . . . ?
O16 C36 C37 C38 163.7(3) . . . . ?
O15 C36 C37 C42 165.4(3) . . . . ?
O16 C36 C37 C42 -16.2(5) . . . . ?
C42 C37 C38 C39 0.9(6) . . . . ?
C36 C37 C38 C39 -179.0(3) . . . . ?
C37 C38 C39 F6 175.9(4) . . . . ?
C37 C38 C39 C40 -2.1(6) . . . . ?
F6 C39 C40 C41 -176.9(4) . . . . ?
C38 C39 C40 C41 1.0(7) . . . . ?
C39 C40 C41 C42 1.1(6) . . . . ?
C38 C37 C42 C41 1.3(6) . . . . ?
C36 C37 C42 C41 -178.8(3) . . . . ?
C40 C41 C42 C37 -2.3(6) . . . . ?
C47 N6 C43 C44 0.2(5) . . . . ?
Ag2 N6 C43 C44 -172.9(3) . . . . ?
N6 C43 C44 C45 1.0(6) . . . . ?
C43 C44 C45 C46 -1.9(6) . . . . ?
C44 C45 C46 C47 1.5(6) . . . . ?
C43 N6 C47 C46 -0.5(5) . . . . ?
Ag2 N6 C47 C46 171.7(3) . . . . ?
C43 N6 C47 C48 177.5(3) . . . . ?
Ag2 N6 C47 C48 -10.3(4) . . . . ?
C45 C46 C47 N6 -0.3(5) . . . . ?
C45 C46 C47 C48 -178.3(3) . . . . ?
C52 N5 C48 C49 1.2(5) . . . . ?
Ag1 N5 C48 C49 176.7(2) . . . . ?
C52 N5 C48 C47 -177.2(3) . . . . ?
Ag1 N5 C48 C47 -1.6(4) . . . . ?
N6 C47 C48 N5 -44.4(4) . . . . ?
C46 C47 C48 N5 133.7(3) . . . . ?
N6 C47 C48 C49 137.3(3) . . . . ?
C46 C47 C48 C49 -44.6(5) . . . . ?
N5 C48 C49 C50 -1.6(5) . . . . ?
C47 C48 C49 C50 176.7(3) . . . . ?
C48 C49 C50 C51 0.6(6) . . . . ?
C49 C50 C51 C52 0.7(6) . . . . ?
C48 N5 C52 C51 0.2(5) . . . . ?
Ag1 N5 C52 C51 -175.7(3) . . . . ?
C48 N5 C52 C53 -178.5(3) . . . . ?
Ag1 N5 C52 C53 5.6(4) . . . . ?
C50 C51 C52 N5 -1.2(5) . . . . ?
C50 C51 C52 C53 177.5(3) . . . . ?
C57 N4 C53 C54 -0.8(5) . . . . ?
Ag1 N4 C53 C54 -165.9(2) . . . . ?
C57 N4 C53 C52 177.0(3) . . . . ?
Ag1 N4 C53 C52 11.8(4) . . . . ?
N5 C52 C53 N4 -11.9(4) . . . . ?
C51 C52 C53 N4 169.5(3) . . . . ?
N5 C52 C53 C54 165.9(3) . . . . ?
C51 C52 C53 C54 -12.8(5) . . . . ?
N4 C53 C54 C55 0.6(5) . . . . ?
C52 C53 C54 C55 -177.0(3) . . . . ?
C53 C54 C55 C56 0.0(5) . . . . ?
C54 C55 C56 C57 -0.5(5) . . . . ?
C53 N4 C57 C56 0.3(5) . . . . ?
Ag1 N4 C57 C56 164.1(3) . . . . ?
C55 C56 C57 N4 0.4(5) . . . . ?
C62 N1 C58 C59 0.7(5) . . . . ?
Ag1 N1 C58 C59 179.0(3) . . . . ?
N1 C58 C59 C60 0.0(6) . . . . ?
C58 C59 C60 C61 -0.2(5) . . . . ?
C59 C60 C61 C62 -0.2(5) . . . . ?
C58 N1 C62 C61 -1.1(5) . . . . ?
Ag1 N1 C62 C61 -179.5(2) . . . . ?
C58 N1 C62 C63 178.5(3) . . . . ?
Ag1 N1 C62 C63 0.2(4) . . . . ?
C60 C61 C62 N1 0.9(5) . . . . ?
C60 C61 C62 C63 -178.8(3) . . . . ?
C67 N2 C63 C64 0.5(5) . . . . ?
Ag2 N2 C63 C64 149.2(3) . . . . ?
C67 N2 C63 C62 179.7(3) . . . . ?
Ag2 N2 C63 C62 -31.6(4) . . . . ?
N1 C62 C63 N2 -32.6(4) . . . . ?
C61 C62 C63 N2 147.1(3) . . . . ?
N1 C62 C63 C64 146.7(3) . . . . ?
C61 C62 C63 C64 -33.6(5) . . . . ?
N2 C63 C64 C65 -1.1(5) . . . . ?
C62 C63 C64 C65 179.7(3) . . . . ?
C63 C64 C65 C66 1.1(5) . . . . ?
C64 C65 C66 C67 -0.5(5) . . . . ?
C63 N2 C67 C66 0.2(5) . . . . ?
Ag2 N2 C67 C66 -153.1(3) . . . . ?
C63 N2 C67 C68 -179.9(3) . . . . ?
Ag2 N2 C67 C68 26.8(3) . . . . ?
C65 C66 C67 N2 -0.2(5) . . . . ?
C65 C66 C67 C68 179.9(3) . . . . ?
C72 N3 C68 C69 -0.2(5) . . . . ?
Ag2 N3 C68 C69 -174.5(2) . . . . ?
C72 N3 C68 C67 179.4(3) . . . . ?
Ag2 N3 C68 C67 5.1(4) . . . . ?
N2 C67 C68 N3 -23.6(4) . . . . ?
C66 C67 C68 N3 156.3(3) . . . . ?
N2 C67 C68 C69 156.0(3) . . . . ?
C66 C67 C68 C69 -24.0(5) . . . . ?
N3 C68 C69 C70 -0.8(5) . . . . ?
C67 C68 C69 C70 179.6(3) . . . . ?
C68 C69 C70 C71 1.1(5) . . . . ?
C69 C70 C71 C72 -0.3(5) . . . . ?
C68 N3 C72 C71 1.1(5) . . . . ?
Ag2 N3 C72 C71 175.5(3) . . . . ?
C70 C71 C72 N3 -0.8(5) . . . . ?
